data_1518218
loop_
_publ_author_name
'Maity, Ayan'
'Sulicz, Amanda N.'
'Deligonul, Nihal'
'Zeller, Matthias'
'Hunter, Allen D.'
'Gray, Thomas G.'

_publ_section_title
;
 Suzuki--Miyaura coupling of arylboronic acids to gold(iii)
;
_journal_issue 2
_journal_name_full 'Chem. Sci.'
_journal_page_first 981
_journal_paper_doi 10.1039/C4SC02148G
_journal_volume 6
_journal_year 2015
_chemical_formula_moiety 'C20 H16 Au N O, 0.62(C H2 Cl2)'
_chemical_formula_sum 'C20.62 H17.23 Au Cl1.23 N O'
_chemical_formula_weight 535.71
_chemical_name_systematic
;
 ?
;
_space_group_crystal_system orthorhombic
_space_group_IT_number 29
_space_group_name_Hall 'P 2c -2ac'
_space_group_name_H-M_alt 'P c a 21'
_symmetry_space_group_name_Hall 'P 2c -2ac'
_symmetry_space_group_name_H-M 'P c a 21'
_atom_sites_solution_hydrogens geom
_atom_sites_solution_primary direct
_atom_sites_solution_secondary difmap
_audit_creation_method SHELXL-2013
_cell_angle_alpha 90
_cell_angle_beta 90
_cell_angle_gamma 90
_cell_formula_units_Z 4
_cell_length_a 22.3204(12)
_cell_length_b 11.4097(5)
_cell_length_c 7.0554(3)
_cell_measurement_reflns_used 9953
_cell_measurement_temperature 100(2)
_cell_measurement_theta_max 35.2497
_cell_measurement_theta_min 2.5543
_cell_volume 1796.79(15)
_computing_cell_refinement 'SAINT V8.34A (Bruker, 2014)'
_computing_data_collection 'Apex2 v2014.1-1 (Bruker, 2014)'
_computing_data_reduction 'SAINT V8.34A (Bruker, 2014)'
_computing_structure_refinement
;  
SHELXL-2013 (Sheldrick, 2013), 
SHELXLE Rev645 (H\"ubschle et al., 2011)
;
_computing_structure_solution 'SHELXS-97 (Sheldrick, 2008)'
_diffrn_ambient_temperature 100(2)
_diffrn_measured_fraction_theta_full 0.996
_diffrn_measured_fraction_theta_max 0.990
_diffrn_measurement_device_type 'Bruker AXS D8 Quest CMOS diffractometer'
_diffrn_measurement_method 'omega and phi scans'
_diffrn_radiation_monochromator 'laterally graded multilayer (Goebel) mirror'
_diffrn_radiation_type MoK\a
_diffrn_radiation_wavelength 0.71073
_diffrn_reflns_av_R_equivalents 0.0286
_diffrn_reflns_av_unetI/netI 0.0323
_diffrn_reflns_Laue_measured_fraction_full 0.996
_diffrn_reflns_Laue_measured_fraction_max 0.990
_diffrn_reflns_limit_h_max 33
_diffrn_reflns_limit_h_min -33
_diffrn_reflns_limit_k_max 16
_diffrn_reflns_limit_k_min -12
_diffrn_reflns_limit_l_max 8
_diffrn_reflns_limit_l_min -10
_diffrn_reflns_number 15815
_diffrn_reflns_point_group_measured_fraction_full 0.998
_diffrn_reflns_point_group_measured_fraction_max 0.994
_diffrn_reflns_theta_full 25.242
_diffrn_reflns_theta_max 32.015
_diffrn_reflns_theta_min 2.553
_diffrn_source 'I-mu-S microsource X-ray tube'
_exptl_absorpt_coefficient_mu 8.379
_exptl_absorpt_correction_T_max 0.7470
_exptl_absorpt_correction_T_min 0.4897
_exptl_absorpt_correction_type multi-scan
_exptl_absorpt_process_details 'Apex2 v2014.1-1 (Bruker, 2014)'
_exptl_crystal_colour colourless
_exptl_crystal_density_diffrn 1.980
_exptl_crystal_description plate
_exptl_crystal_F_000 1023.7
_exptl_crystal_size_max 0.110
_exptl_crystal_size_mid 0.100
_exptl_crystal_size_min 0.020
_refine_diff_density_max 1.470
_refine_diff_density_min -1.788
_refine_diff_density_rms 0.146
_refine_ls_abs_structure_details
;
 Refined as an inversion twin.
;
_refine_ls_abs_structure_Flack 0.224(16)
_refine_ls_extinction_method none
_refine_ls_goodness_of_fit_ref 1.046
_refine_ls_hydrogen_treatment constr
_refine_ls_matrix_type full
_refine_ls_number_parameters 266
_refine_ls_number_reflns 5456
_refine_ls_number_restraints 104
_refine_ls_restrained_S_all 1.047
_refine_ls_R_factor_all 0.0336
_refine_ls_R_factor_gt 0.0281
_refine_ls_shift/su_max 0.003
_refine_ls_shift/su_mean 0.000
_refine_ls_structure_factor_coef Fsqd
_refine_ls_weighting_details 'w=1/[\s^2^(Fo^2^)+(0.0186P)^2^+9.0984P] where P=(Fo^2^+2Fc^2^)/3'
_refine_ls_weighting_scheme calc
_refine_ls_wR_factor_gt 0.0623
_refine_ls_wR_factor_ref 0.0655
_reflns_Friedel_coverage 0.871
_reflns_Friedel_fraction_full 0.999
_reflns_Friedel_fraction_max 0.998
_reflns_number_gt 4977
_reflns_number_total 5456
_reflns_threshold_expression 'I > 2\s(I)'
_cod_data_source_file c4sc02148g2.cif
_cod_data_source_block Quest14mz061_0m
_cod_depositor_comments 'Adding full bibliography for 1518209--1518218.cif.'
_cod_database_code 1518218
_shelx_space_group_comment
;
The symmetry employed for this shelxl refinement is uniquely defined
by the following loop, which should always be used as a source of
symmetry information in preference to the above space-group names.
They are only intended as comments.
;
_shelx_estimated_absorpt_t_min 0.459
_shelx_estimated_absorpt_t_max 0.850
_shelxl_version_number 2013-4

loop_
_space_group_symop_operation_xyz
'x, y, z'
'-x, -y, z+1/2'
'-x+1/2, y, z+1/2'
'x+1/2, -y, z'

loop_
_atom_site_label
_atom_site_type_symbol
_atom_site_fract_x
_atom_site_fract_y
_atom_site_fract_z
_atom_site_U_iso_or_equiv
_atom_site_adp_type
_atom_site_occupancy
_atom_site_site_symmetry_order
_atom_site_calc_flag
_atom_site_refinement_flags_posn
_atom_site_refinement_flags_adp
_atom_site_refinement_flags_occupancy
_atom_site_disorder_assembly
_atom_site_disorder_group
C1 C 1.0222(2) 1.1633(5) 0.8649(14) 0.0144(13) Uani 1 1 d . U . . .
H1 H 0.9892 1.2154 0.8758 0.017 Uiso 1 1 calc R U . . .
C2 C 1.0798(2) 1.2087(5) 0.8692(14) 0.0176(15) Uani 1 1 d . U . . .
H2 H 1.0862 1.2909 0.8769 0.021 Uiso 1 1 calc R U . . .
C3 C 1.1278(3) 1.1326(6) 0.8621(19) 0.0173(14) Uani 1 1 d . . . . .
H3 H 1.1677 1.1614 0.8699 0.021 Uiso 1 1 calc R U . . .
C4 C 1.1167(2) 1.0122(5) 0.843(3) 0.0188(10) Uani 1 1 d . . . . .
H4 H 1.1493 0.9587 0.8369 0.023 Uiso 1 1 calc R U . . .
C5 C 1.0584(3) 0.9711(5) 0.833(3) 0.0153(15) Uani 1 1 d . . . . .
C6 C 1.0415(3) 0.8477(5) 0.8184(10) 0.0147(14) Uani 1 1 d . U . . .
C7 C 1.0832(3) 0.7585(7) 0.7864(10) 0.0211(14) Uani 1 1 d . . . . .
H7 H 1.1245 0.7770 0.7734 0.025 Uiso 1 1 calc R U . . .
C8 C 1.0643(3) 0.6428(7) 0.7735(11) 0.0236(14) Uani 1 1 d . . . . .
H8 H 1.0929 0.5826 0.7517 0.028 Uiso 1 1 calc R U . . .
C9 C 1.0038(3) 0.6140(6) 0.7922(9) 0.0209(13) Uani 1 1 d . . . . .
C10 C 0.9627(3) 0.7042(5) 0.8222(12) 0.0171(15) Uani 1 1 d . U . . .
H10 H 0.9215 0.6850 0.8363 0.021 Uiso 1 1 calc R U . . .
C11 C 0.9800(2) 0.8217(5) 0.8323(17) 0.0129(12) Uani 1 1 d . U . . .
C12 C 0.9830(4) 0.4882(7) 0.7767(12) 0.0297(17) Uani 1 1 d . . . . .
H12A H 0.9487 0.4838 0.6900 0.045 Uiso 1 1 calc R U . . .
H12B H 0.9710 0.4597 0.9021 0.045 Uiso 1 1 calc R U . . .
H12C H 1.0157 0.4396 0.7278 0.045 Uiso 1 1 calc R U . . .
C13 C 0.8664(2) 1.1077(4) 0.845(2) 0.0148(8) Uani 1 1 d . . . . .
C14 C 0.8741(3) 1.2235(6) 0.7866(10) 0.0210(13) Uani 1 1 d . . . . .
H14 H 0.9104 1.2458 0.7263 0.025 Uiso 1 1 calc R U . . .
C15 C 0.8297(3) 1.3070(6) 0.8149(11) 0.022(2) Uani 1 1 d . . . . .
H15 H 0.8356 1.3846 0.7698 0.026 Uiso 1 1 calc R U . . .
C16 C 0.7768(3) 1.2789(6) 0.9083(11) 0.0249(15) Uani 1 1 d . . . . .
H16 H 0.7480 1.3381 0.9334 0.030 Uiso 1 1 calc R U . . .
C17 C 0.7660(3) 1.1641(7) 0.9650(10) 0.0214(13) Uani 1 1 d . . . . .
H17 H 0.7298 1.1433 1.0272 0.026 Uiso 1 1 calc R U . . .
C18 C 0.8102(3) 1.0801(6) 0.9279(9) 0.0169(12) Uani 1 1 d . . . . .
C19 C 0.8003(3) 0.9541(6) 0.9641(9) 0.0153(12) Uani 1 1 d . . . . .
C20 C 0.8470(2) 0.8775(5) 0.8760(9) 0.0152(14) Uani 1 1 d . U . . .
H20A H 0.8332 0.8507 0.7499 0.018 Uiso 1 1 calc R U . . .
H20B H 0.8535 0.8074 0.9562 0.018 Uiso 1 1 calc R U . . .
C21 C 0.7509(13) 0.634(3) 0.574(8) 0.050(8) Uani 0.250(16) 1 d D U P A 1
H21A H 0.7462 0.7169 0.5351 0.060 Uiso 0.250(16) 1 calc R U P A 1
H21B H 0.7663 0.6341 0.7052 0.060 Uiso 0.250(16) 1 calc R U P A 1
Cl1 Cl 0.6827(7) 0.5736(15) 0.577(3) 0.040(4) Uani 0.250(16) 1 d D U P A 1
Cl2 Cl 0.8037(10) 0.5751(18) 0.436(5) 0.088(9) Uani 0.250(16) 1 d D U P A 1
C21B C 0.7553(8) 0.632(3) 0.728(4) 0.051(6) Uani 0.367(16) 1 d D U P B 2
H21C H 0.7676 0.6119 0.8592 0.061 Uiso 0.367(16) 1 calc R U P B 2
H21D H 0.7504 0.7180 0.7222 0.061 Uiso 0.367(16) 1 calc R U P B 2
Cl1B Cl 0.6891(5) 0.5700(10) 0.686(3) 0.060(5) Uani 0.367(16) 1 d D U P B 2
Cl2B Cl 0.8112(6) 0.5937(11) 0.581(3) 0.062(5) Uani 0.367(16) 1 d D U P B 2
Au2 Au 0.92566(2) 0.96704(2) 0.84765(9) 0.01312(5) Uani 1 1 d . . . . .
N1 N 1.01173(17) 1.0484(4) 0.846(2) 0.0141(7) Uani 1 1 d . U . . .
O1 O 0.7577(2) 0.9141(5) 1.0534(7) 0.0224(11) Uani 1 1 d . . . . .

loop_
_atom_site_aniso_label
_atom_site_aniso_U_11
_atom_site_aniso_U_22
_atom_site_aniso_U_33
_atom_site_aniso_U_23
_atom_site_aniso_U_13
_atom_site_aniso_U_12
C1 0.0161(18) 0.018(2) 0.009(3) 0.001(2) 0.001(2) -0.0011(16)
C2 0.018(2) 0.019(2) 0.015(4) -0.002(2) 0.000(2) -0.0040(17)
C3 0.015(2) 0.027(3) 0.010(4) 0.002(4) -0.002(3) -0.0042(18)
C4 0.014(2) 0.025(3) 0.017(2) -0.007(7) -0.002(6) -0.0021(18)
C5 0.0135(19) 0.020(2) 0.013(4) 0.000(4) 0.000(4) 0.0012(17)
C6 0.019(2) 0.016(2) 0.009(3) 0.0010(19) 0.0003(18) 0.0018(17)
C7 0.019(3) 0.025(3) 0.019(3) 0.000(2) 0.002(2) 0.002(2)
C8 0.030(4) 0.018(3) 0.023(3) 0.002(3) 0.004(3) 0.007(3)
C9 0.031(3) 0.015(3) 0.016(3) 0.002(2) 0.002(2) 0.000(2)
C10 0.023(2) 0.018(2) 0.010(3) 0.000(2) -0.001(2) -0.0003(18)
C11 0.0144(17) 0.0166(19) 0.008(3) -0.003(3) 0.003(2) -0.0012(15)
C12 0.044(5) 0.018(3) 0.027(4) -0.002(3) 0.004(3) -0.001(3)
C13 0.0141(19) 0.018(2) 0.013(2) 0.000(6) 0.000(5) -0.0029(16)
C14 0.019(3) 0.022(3) 0.022(3) -0.001(2) 0.000(2) -0.001(2)
C15 0.025(3) 0.018(3) 0.023(6) 0.000(3) -0.003(3) 0.002(2)
C16 0.022(3) 0.022(3) 0.031(4) -0.006(3) -0.002(3) 0.006(3)
C17 0.018(3) 0.025(3) 0.021(3) -0.002(3) -0.001(2) -0.001(2)
C18 0.019(3) 0.019(3) 0.013(3) -0.006(2) 0.003(2) -0.002(2)
C19 0.011(2) 0.022(3) 0.014(3) 0.002(2) -0.002(2) -0.002(2)
C20 0.0149(19) 0.018(2) 0.013(3) 0.001(2) 0.0003(18) -0.0025(17)
C21 0.040(9) 0.042(11) 0.068(15) 0.011(10) -0.008(8) -0.013(8)
Cl1 0.027(5) 0.034(6) 0.058(8) -0.003(6) -0.006(4) -0.006(4)
Cl2 0.078(10) 0.040(8) 0.15(2) 0.001(9) 0.038(10) -0.029(7)
C21B 0.035(7) 0.046(10) 0.071(12) 0.006(9) -0.005(7) -0.019(7)
Cl1B 0.031(4) 0.030(4) 0.120(14) -0.004(7) 0.004(6) -0.012(3)
Cl2B 0.048(5) 0.033(5) 0.105(11) 0.019(5) 0.005(6) -0.006(4)
Au2 0.01250(8) 0.01485(9) 0.01200(8) -0.0009(2) 0.0002(2) -0.00125(6)
N1 0.0121(15) 0.0173(17) 0.0130(16) 0.001(3) 0.001(3) 0.0009(13)
O1 0.017(3) 0.029(3) 0.021(3) 0.002(2) 0.002(2) -0.005(2)

loop_
_atom_type_symbol
_atom_type_description
_atom_type_scat_dispersion_real
_atom_type_scat_dispersion_imag
_atom_type_scat_source
C C 0.0033 0.0016 'International Tables Vol C Tables 4.2.6.8 and 6.1.1.4'
H H 0.0000 0.0000 'International Tables Vol C Tables 4.2.6.8 and 6.1.1.4'
Au Au -2.0133 8.8022 'International Tables Vol C Tables 4.2.6.8 and 6.1.1.4'
N N 0.0061 0.0033 'International Tables Vol C Tables 4.2.6.8 and 6.1.1.4'
O O 0.0106 0.0060 'International Tables Vol C Tables 4.2.6.8 and 6.1.1.4'
Cl Cl 0.1484 0.1585 'International Tables Vol C Tables 4.2.6.8 and 6.1.1.4'

loop_
_geom_angle_atom_site_label_1
_geom_angle_atom_site_label_2
_geom_angle_atom_site_label_3
_geom_angle
N1 C1 C2 122.0(5)
N1 C1 H1 119.0
C2 C1 H1 119.0
C3 C2 C1 119.0(6)
C3 C2 H2 120.5
C1 C2 H2 120.5
C2 C3 C4 118.9(5)
C2 C3 H3 120.5
C4 C3 H3 120.5
C5 C4 C3 120.1(5)
C5 C4 H4 119.9
C3 C4 H4 119.9
N1 C5 C4 119.6(5)
N1 C5 C6 115.4(5)
C4 C5 C6 125.0(5)
C7 C6 C11 120.5(6)
C7 C6 C5 122.8(6)
C11 C6 C5 116.7(5)
C8 C7 C6 120.0(6)
C8 C7 H7 120.0
C6 C7 H7 120.0
C7 C8 C9 120.8(6)
C7 C8 H8 119.6
C9 C8 H8 119.6
C8 C9 C10 118.5(6)
C8 C9 C12 120.9(7)
C10 C9 C12 120.5(7)
C9 C10 C11 122.2(6)
C9 C10 H10 118.9
C11 C10 H10 118.9
C10 C11 C6 117.9(5)
C10 C11 Au2 127.8(4)
C6 C11 Au2 114.1(4)
C9 C12 H12A 109.5
C9 C12 H12B 109.5
H12A C12 H12B 109.5
C9 C12 H12C 109.5
H12A C12 H12C 109.5
H12B C12 H12C 109.5
C14 C13 C18 116.1(5)
C14 C13 Au2 131.1(5)
C18 C13 Au2 112.7(5)
C15 C14 C13 121.4(7)
C15 C14 H14 119.3
C13 C14 H14 119.3
C14 C15 C16 121.1(7)
C14 C15 H15 119.5
C16 C15 H15 119.5
C15 C16 C17 120.0(6)
C15 C16 H16 120.0
C17 C16 H16 120.0
C16 C17 C18 118.0(7)
C16 C17 H17 121.0
C18 C17 H17 121.0
C17 C18 C13 123.2(6)
C17 C18 C19 121.9(6)
C13 C18 C19 114.8(5)
O1 C19 C18 124.5(6)
O1 C19 C20 122.3(6)
C18 C19 C20 113.1(5)
C19 C20 Au2 110.3(4)
C19 C20 H20A 109.6
Au2 C20 H20A 109.6
C19 C20 H20B 109.6
Au2 C20 H20B 109.6
H20A C20 H20B 108.1
Cl2 C21 Cl1 119(2)
Cl2 C21 H21A 107.5
Cl1 C21 H21A 107.5
Cl2 C21 H21B 107.5
Cl1 C21 H21B 107.5
H21A C21 H21B 107.0
Cl1B C21B Cl2B 116.1(17)
Cl1B C21B H21C 108.3
Cl2B C21B H21C 108.3
Cl1B C21B H21D 108.3
Cl2B C21B H21D 108.3
H21C C21B H21D 107.4
C20 Au2 C11 96.2(2)
C20 Au2 C13 80.8(2)
C11 Au2 C13 175.1(4)
C20 Au2 N1 173.1(4)
C11 Au2 N1 79.62(18)
C13 Au2 N1 103.67(16)
C1 N1 C5 120.3(5)
C1 N1 Au2 125.7(4)
C5 N1 Au2 113.9(3)

loop_
_geom_bond_atom_site_label_1
_geom_bond_atom_site_label_2
_geom_bond_distance
C1 N1 1.338(7)
C1 C2 1.387(8)
C1 H1 0.9500
C2 C3 1.379(8)
C2 H2 0.9500
C3 C4 1.403(8)
C3 H3 0.9500
C4 C5 1.385(7)
C4 H4 0.9500
C5 N1 1.369(7)
C5 C6 1.462(8)
C6 C7 1.397(9)
C6 C11 1.408(8)
C7 C8 1.389(11)
C7 H7 0.9500
C8 C9 1.395(10)
C8 H8 0.9500
C9 C10 1.396(9)
C9 C12 1.513(10)
C10 C11 1.397(8)
C10 H10 0.9500
C11 Au2 2.058(5)
C12 H12A 0.9800
C12 H12B 0.9800
C12 H12C 0.9800
C13 C14 1.394(10)
C13 C18 1.421(10)
C13 Au2 2.080(5)
C14 C15 1.388(9)
C14 H14 0.9500
C15 C16 1.390(10)
C15 H15 0.9500
C16 C17 1.390(11)
C16 H16 0.9500
C17 C18 1.399(10)
C17 H17 0.9500
C18 C19 1.476(9)
C19 O1 1.228(8)
C19 C20 1.497(9)
C20 Au2 2.041(6)
C20 H20A 0.9900
C20 H20B 0.9900
C21 Cl2 1.67(2)
C21 Cl1 1.67(2)
C21 H21A 0.9900
C21 H21B 0.9900
C21B Cl1B 1.665(18)
C21B Cl2B 1.68(2)
C21B H21C 0.9900
C21B H21D 0.9900
Au2 N1 2.134(4)

loop_
_geom_torsion_atom_site_label_1
_geom_torsion_atom_site_label_2
_geom_torsion_atom_site_label_3
_geom_torsion_atom_site_label_4
_geom_torsion
N1 C1 C2 C3 -2.9(19)
C1 C2 C3 C4 3(2)
C2 C3 C4 C5 -1(3)
C3 C4 C5 N1 -1(3)
C3 C4 C5 C6 -178.4(16)
N1 C5 C6 C7 173.7(11)
C4 C5 C6 C7 -9(2)
N1 C5 C6 C11 -4.6(18)
C4 C5 C6 C11 172.8(16)
C11 C6 C7 C8 -1.8(12)
C5 C6 C7 C8 180.0(11)
C6 C7 C8 C9 0.0(11)
C7 C8 C9 C10 0.6(11)
C7 C8 C9 C12 179.5(7)
C8 C9 C10 C11 0.6(13)
C12 C9 C10 C11 -178.3(9)
C9 C10 C11 C6 -2.4(15)
C9 C10 C11 Au2 173.1(6)
C7 C6 C11 C10 3.0(14)
C5 C6 C11 C10 -178.7(11)
C7 C6 C11 Au2 -173.1(6)
C5 C6 C11 Au2 5.2(13)
C18 C13 C14 C15 2.1(16)
Au2 C13 C14 C15 -173.4(9)
C13 C14 C15 C16 2.2(13)
C14 C15 C16 C17 -3.9(11)
C15 C16 C17 C18 1.0(11)
C16 C17 C18 C13 3.5(13)
C16 C17 C18 C19 -173.4(6)
C14 C13 C18 C17 -5.0(16)
Au2 C13 C18 C17 171.3(6)
C14 C13 C18 C19 172.1(9)
Au2 C13 C18 C19 -11.6(11)
C17 C18 C19 O1 -11.2(11)
C13 C18 C19 O1 171.7(9)
C17 C18 C19 C20 167.2(6)
C13 C18 C19 C20 -9.9(10)
O1 C19 C20 Au2 -154.7(6)
C18 C19 C20 Au2 26.8(7)
C2 C1 N1 C5 1(2)
C2 C1 N1 Au2 177.5(9)
C4 C5 N1 C1 1(3)
C6 C5 N1 C1 178.3(15)
C4 C5 N1 Au2 -175.9(14)
C6 C5 N1 Au2 1.6(18)
